data_1557225
loop_
_publ_author_name
'Nohara, Isaak'
'Keller, Aramis'
'Tarassenko, Nikolai'
'Prescimone, Alessandro'
'Constable, Edwin C.'
'Housecroft, Catherine E.'

_publ_section_title
;
 Heteroleptic [Cu(P^P)(N^N)][PF6] Compounds with Isomeric
 Dibromo-1,10-Phenanthroline Ligands
;
_journal_issue 1
_journal_name_full Inorganics
_journal_page_first 4
_journal_paper_doi 10.3390/inorganics8010004
_journal_volume 8
_journal_year 2020
_chemical_formula_moiety 'C48 H34 Br2 Cu N2 O P2, F6 P, 0.5(C4 H10 O)'
_chemical_formula_sum 'C50 H39 Br2 Cu F6 N2 O1.5 P3'
_chemical_formula_weight 1122.10
_space_group_crystal_system triclinic
_space_group_IT_number 2
_space_group_name_Hall '-P 1'
_space_group_name_H-M_alt 'P -1'
_atom_sites_solution_hydrogens mixed
_atom_sites_solution_primary dual
_audit_creation_date 2019-08-15
_audit_creation_method
;
Olex2 1.2
(compiled May 18 2018 14:05:52 for OlexSys, GUI svn.r5506)
;
_cell_angle_alpha 107.867(2)
_cell_angle_beta 104.444(2)
_cell_angle_gamma 101.088(2)
_cell_formula_units_Z 4
_cell_length_a 15.1949(10)
_cell_length_b 18.5322(12)
_cell_length_c 18.5423(13)
_cell_measurement_reflns_used 9863
_cell_measurement_temperature 130
_cell_measurement_theta_max 70.14
_cell_measurement_theta_min 2.62
_cell_volume 4603.2(5)
_computing_cell_refinement 'SAINT v8.34A (Bruker, 2013)'
_computing_data_collection 'Apex2 (Bruker AXS, 2006)'
_computing_data_reduction 'SAINT v8.34A (Bruker, 2013)'
_computing_molecular_graphics 'Olex2 (Dolomanov et al., 2009)'
_computing_publication_material 'Olex2 (Dolomanov et al., 2009)'
_computing_structure_refinement 'ShelXL (Sheldrick, 2015)'
_computing_structure_solution 'ShelXT (Sheldrick, 2015)'
_diffrn_ambient_temperature 130
_diffrn_measured_fraction_theta_full 0.974
_diffrn_measured_fraction_theta_max 0.938
_diffrn_measurement_device Area
_diffrn_measurement_device_type 'Bruker APEX-II CCD'
_diffrn_measurement_method '\f and \w scans'
_diffrn_radiation_monochromator graphite
_diffrn_radiation_probe x-ray
_diffrn_radiation_type CuK\a
_diffrn_radiation_wavelength 1.54178
_diffrn_reflns_av_R_equivalents 0.0241
_diffrn_reflns_av_unetI/netI 0.0250
_diffrn_reflns_Laue_measured_fraction_full 0.974
_diffrn_reflns_Laue_measured_fraction_max 0.938
_diffrn_reflns_limit_h_max 18
_diffrn_reflns_limit_h_min -17
_diffrn_reflns_limit_k_max 22
_diffrn_reflns_limit_k_min -22
_diffrn_reflns_limit_l_max 22
_diffrn_reflns_limit_l_min -21
_diffrn_reflns_number 38972
_diffrn_reflns_point_group_measured_fraction_full 0.974
_diffrn_reflns_point_group_measured_fraction_max 0.938
_diffrn_reflns_theta_full 67.679
_diffrn_reflns_theta_max 70.266
_diffrn_reflns_theta_min 2.619
_diffrn_standards_number 0
_exptl_absorpt_coefficient_mu 4.260
_exptl_absorpt_correction_T_max 0.7533
_exptl_absorpt_correction_T_min 0.5474
_exptl_absorpt_correction_type multi-scan
_exptl_absorpt_process_details
;
SADABS-2012/1 (Bruker,2012) was used for absorption correction.
wR2(int) was 0.0583 before and 0.0303 after correction.
The Ratio of minimum to maximum transmission is 0.7267.
The \l/2 correction factor is 0.0015.
;
_exptl_crystal_colour yellow
_exptl_crystal_colour_primary yellow
_exptl_crystal_density_diffrn 1.619
_exptl_crystal_description block
_exptl_crystal_F_000 2252
_exptl_crystal_recrystallization_method
'The material was recrystallised from a mixture of Et2O and DCM  by solvent layering'
_exptl_crystal_size_max 0.23
_exptl_crystal_size_mid 0.18
_exptl_crystal_size_min 0.09
_refine_diff_density_max 1.220
_refine_diff_density_min -0.823
_refine_diff_density_rms 0.075
_refine_ls_extinction_method none
_refine_ls_goodness_of_fit_ref 1.028
_refine_ls_hydrogen_treatment constr
_refine_ls_matrix_type full
_refine_ls_number_parameters 1182
_refine_ls_number_reflns 16488
_refine_ls_number_restraints 0
_refine_ls_restrained_S_all 1.028
_refine_ls_R_factor_all 0.0389
_refine_ls_R_factor_gt 0.0369
_refine_ls_shift/su_max 0.001
_refine_ls_shift/su_mean 0.000
_refine_ls_structure_factor_coef Fsqd
_refine_ls_weighting_details 'w=1/[\s^2^(Fo^2^)+(0.0478P)^2^+6.9335P] where P=(Fo^2^+2Fc^2^)/3'
_refine_ls_weighting_scheme calc
_refine_ls_wR_factor_gt 0.0952
_refine_ls_wR_factor_ref 0.0971
_reflns_Friedel_coverage 0.000
_reflns_number_gt 15466
_reflns_number_total 16488
_reflns_threshold_expression 'I > 2\s(I)'
_cod_data_source_file ISN167_130K_0m.cif
_cod_data_source_block isn167_130k_0m
_cod_original_formula_sum 'C50 H39 Br2 Cu F6 N2 O1.50 P3'
_cod_database_code 1557225
_shelx_shelxl_version_number 2014/7
_shelx_space_group_comment
;
The symmetry employed for this shelxl refinement is uniquely defined
by the following loop, which should always be used as a source of
symmetry information in preference to the above space-group names.
They are only intended as comments.
;
_shelx_estimated_absorpt_t_max 0.700
_shelx_estimated_absorpt_t_min 0.441
_olex2_refinement_description
;
1. Fixed Uiso
 At 1.2 times of:
  All C(H) groups, All C(H,H) groups
 At 1.5 times of:
  All C(H,H,H) groups
2.a Riding coordinates:
 C99(H99A,H99B), C97(H97A,H97B)
2.b Aromatic/amide H refined with riding coordinates:
 C62(H62), C64(H64), C36(H36), C78(H78), C66(H66), C8(H8), C68(H68), C33(H33),
 C70(H70), C65(H65), C38(H38), C30(H30), C63(H63), C20(H20), C75(H75), C80(H80),
  C9(H9), C40(H40), C44(H44), C69(H69), C2(H2), C81(H81), C83(H83), C72(H72),
 C77(H77), C76(H76), C3(H3), C42(H42), C41(H41), C14(H14), C86(H86), C39(H39),
 C35(H35), C29(H29), C18(H18), C82(H82), C34(H34), C71(H71), C90(H90), C27(H27),
  C50(H50), C11(H11), C51(H51), C57(H57), C48(H48), C15(H15), C46(H46),
 C45(H45), C56(H56), C28(H28), C23(H23), C24(H24), C16(H16), C10(H10), C22(H22),
  C58(H58), C17(H17), C89(H89), C87(H87), C59(H59), C47(H47), C21(H21),
 C88(H88), C92(H92), C94(H94), C96(H96), C93(H93), C95(H95)
2.c Idealised Me refined as rotating group:
 C100(H10A,H10B,H10C), C98(H98A,H98B,H98C)
;
_olex2_date_sample_data_collection 2019-08-14
_olex2_date_sample_submission 2019-05-27
_olex2_diffrn_ambient_temperature_device 'Oxford Cryosystems'
_olex2_exptl_crystal_mounting_method 'The crystal was mounted on a mylar loop in perfluoroether oil'
_olex2_submission_original_sample_id ISN167_130K
_olex2_submission_special_instructions 'No special instructions were received'

loop_
_space_group_symop_operation_xyz
'x, y, z'
'-x, -y, -z'

loop_
_atom_site_label
_atom_site_type_symbol
_atom_site_fract_x
_atom_site_fract_y
_atom_site_fract_z
_atom_site_U_iso_or_equiv
_atom_site_adp_type
_atom_site_occupancy
_atom_site_site_symmetry_order
_atom_site_calc_flag
_atom_site_refinement_flags_posn
Br1 Br 0.97249(2) 0.65619(2) 0.25166(2) 0.03406(8) Uani 1 1 d .
Br3 Br 0.91984(2) 1.10136(2) 0.75759(2) 0.03449(8) Uani 1 1 d .
Br2 Br 0.65239(2) 0.38604(2) 0.33812(2) 0.03769(8) Uani 1 1 d .
Br4 Br 0.55485(3) 0.86159(2) 0.83411(2) 0.04674(9) Uani 1 1 d .
Cu1 Cu 0.79779(2) 0.55175(2) 0.31096(2) 0.02022(8) Uani 1 1 d .
Cu2 Cu 0.71714(3) 0.97513(2) 0.76871(2) 0.02242(8) Uani 1 1 d .
P2 P 0.72475(4) 0.64847(3) 0.33609(4) 0.02016(12) Uani 1 1 d .
P3 P 0.62208(4) 0.97888(3) 0.65387(3) 0.01975(12) Uani 1 1 d .
P4 P 0.74153(5) 1.07665(4) 0.88472(4) 0.02349(13) Uani 1 1 d .
P1 P 0.75173(4) 0.46364(4) 0.18486(4) 0.02130(12) Uani 1 1 d .
P5 P 1.22695(6) 0.88785(5) 0.70442(5) 0.03946(18) Uani 1 1 d .
P6 P 0.74905(7) 0.46615(5) 0.72907(5) 0.0463(2) Uani 1 1 d .
O1 O 0.73756(12) 0.62199(10) 0.17808(10) 0.0231(3) Uani 1 1 d .
O2 O 0.71750(12) 1.14102(10) 0.75207(10) 0.0239(4) Uani 1 1 d .
F6 F 1.13505(13) 0.83564(12) 0.71180(12) 0.0461(4) Uani 1 1 d .
F4 F 1.26103(15) 0.80993(13) 0.67781(13) 0.0552(5) Uani 1 1 d .
F5 F 1.16737(18) 0.86843(13) 0.61304(12) 0.0616(6) Uani 1 1 d .
F2 F 1.28253(16) 0.90547(14) 0.79596(12) 0.0632(6) Uani 1 1 d .
N1 N 0.94375(14) 0.60713(12) 0.37186(12) 0.0224(4) Uani 1 1 d .
F1 F 1.19167(19) 0.96464(13) 0.73080(16) 0.0671(6) Uani 1 1 d .
F8 F 0.80009(18) 0.54726(13) 0.72447(15) 0.0632(6) Uani 1 1 d .
N2 N 0.81845(15) 0.50900(12) 0.40673(12) 0.0238(4) Uani 1 1 d .
F3 F 1.31737(18) 0.93902(14) 0.69647(15) 0.0706(7) Uani 1 1 d .
F9 F 0.8090(2) 0.42172(15) 0.68226(17) 0.0750(8) Uani 1 1 d .
N4 N 0.69893(16) 0.85741(13) 0.76918(13) 0.0278(5) Uani 1 1 d .
N3 N 0.83768(15) 0.94865(13) 0.74064(12) 0.0240(4) Uani 1 1 d .
F12 F 0.6895(2) 0.51108(15) 0.77595(19) 0.0856(9) Uani 1 1 d .
C32 C 0.62789(17) 0.63576(14) 0.24752(15) 0.0225(5) Uani 1 1 d .
C61 C 0.68935(17) 1.00043(14) 0.59033(14) 0.0209(5) Uani 1 1 d .
C1 C 1.00718(18) 0.65314(15) 0.35523(15) 0.0251(5) Uani 1 1 d .
O3 O 0.21086(18) 0.20729(18) -0.04963(17) 0.0615(7) Uani 1 1 d .
C74 C 0.62072(18) 1.13154(15) 0.73265(15) 0.0236(5) Uani 1 1 d .
C73 C 0.56412(18) 1.05643(14) 0.67704(14) 0.0219(5) Uani 1 1 d .
C62 C 0.73780(18) 0.94711(15) 0.56245(14) 0.0236(5) Uani 1 1 d .
H62 H 0.7363 0.9030 0.5784 0.028 Uiso 1 1 calc R
C85 C 0.63853(19) 1.08917(15) 0.91579(16) 0.0274(5) Uani 1 1 d .
C31 C 0.64370(17) 0.61588(14) 0.17363(15) 0.0224(5) Uani 1 1 d .
C64 C 0.79125(18) 1.02247(17) 0.48887(16) 0.0293(6) Uani 1 1 d .
H64 H 0.8253 1.0297 0.4538 0.035 Uiso 1 1 calc R
C67 C 0.52521(17) 0.89083(14) 0.58355(15) 0.0219(5) Uani 1 1 d .
C25 C 0.76743(18) 0.50186(15) 0.10689(14) 0.0238(5) Uani 1 1 d .
C36 C 0.57041(19) 0.59287(16) 0.10167(16) 0.0280(5) Uani 1 1 d .
H36 H 0.5827 0.5799 0.0522 0.034 Uiso 1 1 calc R
C78 C 0.46576(18) 1.04232(16) 0.65189(15) 0.0267(5) Uani 1 1 d .
H78 H 0.4257 0.9920 0.6137 0.032 Uiso 1 1 calc R
C43 C 0.66788(18) 0.65485(15) 0.41271(15) 0.0240(5) Uani 1 1 d .
C66 C 0.69379(18) 1.06580(15) 0.56786(15) 0.0248(5) Uani 1 1 d .
H66 H 0.6620 1.1031 0.5872 0.030 Uiso 1 1 calc R
C8 C 1.0152(2) 0.60156(17) 0.60340(16) 0.0339(6) Uani 1 1 d .
H8 H 1.0309 0.6000 0.6557 0.041 Uiso 1 1 calc R
C4 C 1.05696(19) 0.65333(16) 0.50741(16) 0.0281(5) Uani 1 1 d .
C68 C 0.47071(19) 0.84748(16) 0.61527(16) 0.0275(5) Uani 1 1 d .
H68 H 0.4830 0.8652 0.6716 0.033 Uiso 1 1 calc R
C7 C 0.9252(2) 0.55297(16) 0.54442(15) 0.0284(5) Uani 1 1 d .
C19 C 0.62593(18) 0.40643(15) 0.13777(16) 0.0269(5) Uani 1 1 d .
C54 C 0.7581(2) 0.82173(16) 0.73637(15) 0.0288(5) Uani 1 1 d .
C33 C 0.53491(18) 0.63175(15) 0.24725(16) 0.0268(5) Uani 1 1 d .
H33 H 0.5222 0.6452 0.2966 0.032 Uiso 1 1 calc R
C37 C 0.80622(17) 0.74728(14) 0.36779(15) 0.0227(5) Uani 1 1 d .
C70 C 0.38121(19) 0.75095(15) 0.48279(18) 0.0324(6) Uani 1 1 d .
H70 H 0.3329 0.7030 0.4486 0.039 Uiso 1 1 calc R
C79 C 0.77868(18) 1.19808(15) 0.82551(15) 0.0243(5) Uani 1 1 d .
C65 C 0.74470(19) 1.07684(16) 0.51712(16) 0.0294(6) Uani 1 1 d .
H65 H 0.7475 1.1215 0.5019 0.035 Uiso 1 1 calc R
C6 C 0.90221(18) 0.55543(15) 0.46659(15) 0.0229(5) Uani 1 1 d .
C38 C 0.79427(19) 0.79591(16) 0.32423(16) 0.0281(5) Uani 1 1 d .
H38 H 0.7382 0.7809 0.2797 0.034 Uiso 1 1 calc R
C26 C 0.75538(18) 0.57543(15) 0.11115(15) 0.0242(5) Uani 1 1 d .
C30 C 0.7877(2) 0.45743(17) 0.04002(16) 0.0298(6) Uani 1 1 d .
H30 H 0.7961 0.4069 0.0354 0.036 Uiso 1 1 calc R
C53 C 0.82965(19) 0.86938(16) 0.71941(15) 0.0274(5) Uani 1 1 d .
C63 C 0.78826(18) 0.95760(16) 0.51167(16) 0.0277(5) Uani 1 1 d .
H63 H 0.8205 0.9206 0.4926 0.033 Uiso 1 1 calc R
C12 C 0.76080(19) 0.45961(16) 0.42425(16) 0.0284(5) Uani 1 1 d .
C52 C 0.8897(2) 0.83416(18) 0.68220(17) 0.0340(6) Uani 1 1 d .
C20 C 0.5938(2) 0.34142(18) 0.06532(17) 0.0367(6) Uani 1 1 d .
H20 H 0.6380 0.3233 0.0414 0.044 Uiso 1 1 calc R
C49 C 0.90565(19) 0.99172(16) 0.72615(16) 0.0277(5) Uani 1 1 d .
C13 C 0.81831(19) 0.39067(15) 0.17786(14) 0.0262(5) Uani 1 1 d .
C75 C 0.5822(2) 1.19104(16) 0.76364(17) 0.0297(6) Uani 1 1 d .
H75 H 0.6220 1.2416 0.8014 0.036 Uiso 1 1 calc R
C5 C 0.96883(18) 0.60613(15) 0.44771(15) 0.0233(5) Uani 1 1 d .
C80 C 0.82367(19) 1.27117(16) 0.82644(16) 0.0292(5) Uani 1 1 d .
H80 H 0.8086 1.2830 0.7793 0.035 Uiso 1 1 calc R
C9 C 1.0777(2) 0.64928(17) 0.58561(16) 0.0337(6) Uani 1 1 d .
H9 H 1.1369 0.6810 0.6257 0.040 Uiso 1 1 calc R
C40 C 0.9469(2) 0.88865(17) 0.40998(18) 0.0349(6) Uani 1 1 d .
H40 H 0.9955 0.9360 0.4232 0.042 Uiso 1 1 calc R
C91 C 0.8205(2) 1.06652(16) 0.97143(15) 0.0291(6) Uani 1 1 d .
C44 C 0.67136(19) 0.72498(16) 0.46990(16) 0.0283(5) Uani 1 1 d .
H44 H 0.7066 0.7742 0.4719 0.034 Uiso 1 1 calc R
F10 F 0.6737(2) 0.4456(2) 0.6461(2) 0.1138(12) Uani 1 1 d .
C69 C 0.39833(19) 0.77834(16) 0.56429(18) 0.0318(6) Uani 1 1 d .
H69 H 0.3604 0.7498 0.5860 0.038 Uiso 1 1 calc R
C2 C 1.09749(19) 0.70071(17) 0.40967(17) 0.0318(6) Uani 1 1 d .
H2 H 1.1408 0.7317 0.3939 0.038 Uiso 1 1 calc R
C81 C 0.8912(2) 1.32689(16) 0.89742(17) 0.0321(6) Uani 1 1 d .
H81 H 0.9241 1.3766 0.8987 0.039 Uiso 1 1 calc R
C83 C 0.8641(2) 1.23623(17) 0.96452(16) 0.0312(6) Uani 1 1 d .
H83 H 0.8771 1.2255 1.0124 0.037 Uiso 1 1 calc R
C72 C 0.50608(18) 0.86356(15) 0.50059(15) 0.0255(5) Uani 1 1 d .
H72 H 0.5419 0.8929 0.4782 0.031 Uiso 1 1 calc R
C60 C 0.6350(2) 0.81246(17) 0.78611(16) 0.0340(6) Uani 1 1 d .
C77 C 0.4259(2) 1.10175(17) 0.68259(18) 0.0325(6) Uani 1 1 d .
H77 H 0.3589 1.0918 0.6652 0.039 Uiso 1 1 calc R
C76 C 0.4836(2) 1.17502(17) 0.73810(18) 0.0342(6) Uani 1 1 d .
H76 H 0.4558 1.2150 0.7591 0.041 Uiso 1 1 calc R
C3 C 1.12121(19) 0.70116(17) 0.48573(17) 0.0331(6) Uani 1 1 d .
H3 H 1.1811 0.7338 0.5242 0.040 Uiso 1 1 calc R
C42 C 0.88854(19) 0.77130(15) 0.43410(16) 0.0274(5) Uani 1 1 d .
H42 H 0.8966 0.7394 0.4653 0.033 Uiso 1 1 calc R
C41 C 0.95870(19) 0.84165(17) 0.45476(17) 0.0325(6) Uani 1 1 d .
H41 H 1.0146 0.8573 0.4996 0.039 Uiso 1 1 calc R
C84 C 0.79832(18) 1.17744(15) 0.89300(15) 0.0246(5) Uani 1 1 d .
C14 C 0.9124(2) 0.41260(18) 0.18094(15) 0.0317(6) Uani 1 1 d .
H14 H 0.9396 0.4636 0.1817 0.038 Uiso 1 1 calc R
C86 C 0.5472(2) 1.04940(18) 0.86225(17) 0.0345(6) Uani 1 1 d .
H86 H 0.5379 1.0184 0.8081 0.041 Uiso 1 1 calc R
C39 C 0.8644(2) 0.86670(17) 0.34587(18) 0.0350(6) Uani 1 1 d .
H39 H 0.8555 0.9001 0.3164 0.042 Uiso 1 1 calc R
C35 C 0.47855(19) 0.58910(17) 0.10351(17) 0.0318(6) Uani 1 1 d .
H35 H 0.4277 0.5732 0.0547 0.038 Uiso 1 1 calc R
C29 C 0.7957(2) 0.48666(19) -0.01923(17) 0.0356(6) Uani 1 1 d .
H29 H 0.8079 0.4555 -0.0648 0.043 Uiso 1 1 calc R
C18 C 0.7806(2) 0.31677(16) 0.17929(16) 0.0328(6) Uani 1 1 d .
H18 H 0.7169 0.3015 0.1786 0.039 Uiso 1 1 calc R
C55 C 0.7508(2) 0.74023(18) 0.71848(18) 0.0371(6) Uani 1 1 d .
C82 C 0.9102(2) 1.30942(17) 0.96662(17) 0.0347(6) Uani 1 1 d .
H82 H 0.9551 1.3479 1.0155 0.042 Uiso 1 1 calc R
C34 C 0.46077(19) 0.60820(16) 0.17522(18) 0.0314(6) Uani 1 1 d .
H34 H 0.3978 0.6053 0.1757 0.038 Uiso 1 1 calc R
C71 C 0.43468(19) 0.79352(16) 0.45048(16) 0.0296(6) Uani 1 1 d .
H71 H 0.4226 0.7749 0.3941 0.035 Uiso 1 1 calc R
C90 C 0.6503(2) 1.13696(19) 0.99381(18) 0.0396(7) Uani 1 1 d .
H90 H 0.7123 1.1673 1.0300 0.048 Uiso 1 1 calc R
C27 C 0.7658(2) 0.60589(17) 0.05347(17) 0.0324(6) Uani 1 1 d .
H27 H 0.7594 0.6571 0.0587 0.039 Uiso 1 1 calc R
C50 C 0.9680(2) 0.96232(19) 0.68900(18) 0.0364(6) Uani 1 1 d .
H50 H 1.0154 0.9966 0.6798 0.044 Uiso 1 1 calc R
C11 C 0.7748(2) 0.45463(17) 0.49999(18) 0.0339(6) Uani 1 1 d .
H11 H 0.7286 0.4194 0.5092 0.041 Uiso 1 1 calc R
C51 C 0.9590(2) 0.8835(2) 0.66643(19) 0.0380(7) Uani 1 1 d .
H51 H 0.9994 0.8617 0.6401 0.046 Uiso 1 1 calc R
F7 F 0.8278(3) 0.4867(3) 0.81212(19) 0.1281(15) Uani 1 1 d .
C57 C 0.8793(2) 0.7514(2) 0.6638(2) 0.0442(8) Uani 1 1 d .
H57 H 0.9196 0.7278 0.6387 0.053 Uiso 1 1 calc R
C48 C 0.6151(2) 0.58344(18) 0.41027(19) 0.0401(7) Uani 1 1 d .
H48 H 0.6127 0.5350 0.3714 0.048 Uiso 1 1 calc R
C15 C 0.9674(2) 0.3604(2) 0.18296(17) 0.0419(7) Uani 1 1 d .
H15 H 1.0313 0.3754 0.1841 0.050 Uiso 1 1 calc R
C46 C 0.5710(2) 0.6527(2) 0.52202(19) 0.0399(7) Uani 1 1 d .
H46 H 0.5386 0.6521 0.5596 0.048 Uiso 1 1 calc R
C45 C 0.6232(2) 0.72343(18) 0.52467(17) 0.0345(6) Uani 1 1 d .
H45 H 0.6265 0.7717 0.5642 0.041 Uiso 1 1 calc R
C56 C 0.8135(3) 0.70679(19) 0.6815(2) 0.0465(8) Uani 1 1 d .
H56 H 0.8084 0.6522 0.6693 0.056 Uiso 1 1 calc R
C28 C 0.7858(2) 0.56099(19) -0.01233(18) 0.0383(7) Uani 1 1 d .
H28 H 0.7927 0.5813 -0.0525 0.046 Uiso 1 1 calc R
C23 C 0.4633(2) 0.39546(19) 0.1334(2) 0.0404(7) Uani 1 1 d .
H23 H 0.4187 0.4147 0.1559 0.049 Uiso 1 1 calc R
C24 C 0.5605(2) 0.43276(16) 0.17163(18) 0.0310(6) Uani 1 1 d .
H24 H 0.5822 0.4766 0.2213 0.037 Uiso 1 1 calc R
C16 C 0.9284(3) 0.2868(2) 0.18328(17) 0.0459(8) Uani 1 1 d .
H16 H 0.9655 0.2511 0.1846 0.055 Uiso 1 1 calc R
F11 F 0.7009(4) 0.38569(18) 0.7348(3) 0.145(2) Uani 1 1 d .
C10 C 0.8572(2) 0.50208(18) 0.55994(17) 0.0342(6) Uani 1 1 d .
H10 H 0.8688 0.5008 0.6122 0.041 Uiso 1 1 calc R
C22 C 0.4326(2) 0.3301(2) 0.0625(2) 0.0464(8) Uani 1 1 d .
H22 H 0.3666 0.3035 0.0370 0.056 Uiso 1 1 calc R
C58 C 0.6803(3) 0.69584(19) 0.7377(2) 0.0442(8) Uani 1 1 d .
H58 H 0.6730 0.6411 0.7269 0.053 Uiso 1 1 calc R
C17 C 0.8359(3) 0.26497(18) 0.18175(17) 0.0433(8) Uani 1 1 d .
H17 H 0.8096 0.2144 0.1824 0.052 Uiso 1 1 calc R
C89 C 0.5723(2) 1.1406(2) 1.0193(2) 0.0463(8) Uani 1 1 d .
H89 H 0.5811 1.1721 1.0732 0.056 Uiso 1 1 calc R
C87 C 0.4696(2) 1.0549(2) 0.8878(2) 0.0433(7) Uani 1 1 d .
H87 H 0.4072 1.0281 0.8507 0.052 Uiso 1 1 calc R
C59 C 0.6224(3) 0.73168(19) 0.7717(2) 0.0432(7) Uani 1 1 d .
H59 H 0.5748 0.7027 0.7854 0.052 Uiso 1 1 calc R
C47 C 0.5660(3) 0.5821(2) 0.4641(2) 0.0489(8) Uani 1 1 d .
H47 H 0.5290 0.5331 0.4612 0.059 Uiso 1 1 calc R
C21 C 0.4970(2) 0.3033(2) 0.0283(2) 0.0468(8) Uani 1 1 d .
H21 H 0.4750 0.2587 -0.0207 0.056 Uiso 1 1 calc R
C88 C 0.4819(2) 1.0986(2) 0.9663(2) 0.0456(8) Uani 1 1 d .
H88 H 0.4285 1.0999 0.9839 0.055 Uiso 1 1 calc R
C92 C 0.9162(2) 1.0849(2) 0.9856(2) 0.0524(9) Uani 1 1 d .
H92 H 0.9417 1.1036 0.9506 0.063 Uiso 1 1 calc R
C94 C 0.9419(3) 1.0490(2) 1.1008(2) 0.0569(10) Uani 1 1 d .
H94 H 0.9837 1.0450 1.1460 0.068 Uiso 1 1 calc R
C99 C 0.2006(3) 0.1663(2) -0.1275(3) 0.0700(13) Uani 1 1 d .
H99A H 0.1644 0.1119 -0.1418 0.084 Uiso 1 1 d R
H99B H 0.1653 0.1898 -0.1605 0.084 Uiso 1 1 d R
C96 C 0.7852(3) 1.0361(3) 1.0215(2) 0.0547(9) Uani 1 1 d .
H96 H 0.7187 1.0211 1.0120 0.066 Uiso 1 1 calc R
C100 C 0.2845(3) 0.1655(2) -0.1450(2) 0.0590(10) Uani 1 1 d .
H10A H 0.2695 0.1322 -0.2015 0.088 Uiso 1 1 calc GR
H10B H 0.3231 0.1442 -0.1107 0.088 Uiso 1 1 calc GR
H10C H 0.3201 0.2197 -0.1350 0.088 Uiso 1 1 calc GR
C98 C 0.1579(3) 0.2438(3) 0.0541(3) 0.0719(14) Uani 1 1 d .
H98A H 0.1014 0.2424 0.0708 0.108 Uiso 1 1 calc GR
H98B H 0.1966 0.2989 0.0726 0.108 Uiso 1 1 calc GR
H98C H 0.1952 0.2140 0.0777 0.108 Uiso 1 1 calc GR
C93 C 0.9771(3) 1.0765(3) 1.0503(3) 0.0674(12) Uani 1 1 d .
H93 H 1.0435 1.0901 1.0594 0.081 Uiso 1 1 calc R
C95 C 0.8471(4) 1.0275(3) 1.0860(3) 0.0697(13) Uani 1 1 d .
H95 H 0.8222 1.0062 1.1198 0.084 Uiso 1 1 calc R
C97 C 0.1298(3) 0.2095(3) -0.0298(3) 0.0804(15) Uani 1 1 d .
H97A H 0.0976 0.2412 -0.0535 0.097 Uiso 1 1 d R
H97B H 0.0876 0.1562 -0.0489 0.097 Uiso 1 1 d R

loop_
_atom_site_aniso_label
_atom_site_aniso_U_11
_atom_site_aniso_U_22
_atom_site_aniso_U_33
_atom_site_aniso_U_23
_atom_site_aniso_U_13
_atom_site_aniso_U_12
Br1 0.03014(15) 0.04195(16) 0.02630(14) 0.01492(12) 0.00929(11) -0.00130(12)
Br3 0.03065(15) 0.03036(15) 0.04383(17) 0.01315(12) 0.01725(12) 0.00655(11)
Br2 0.03975(17) 0.03102(15) 0.03845(17) 0.01724(13) 0.01031(13) -0.00176(12)
Br4 0.0569(2) 0.04511(19) 0.04580(19) 0.01877(15) 0.03355(16) 0.00678(15)
Cu1 0.02147(17) 0.01976(17) 0.01743(17) 0.00642(14) 0.00487(13) 0.00453(13)
Cu2 0.02687(19) 0.02289(18) 0.01802(17) 0.00738(14) 0.00802(14) 0.00796(14)
P2 0.0216(3) 0.0191(3) 0.0191(3) 0.0065(2) 0.0072(2) 0.0048(2)
P3 0.0218(3) 0.0188(3) 0.0172(3) 0.0052(2) 0.0059(2) 0.0060(2)
P4 0.0272(3) 0.0241(3) 0.0169(3) 0.0053(2) 0.0077(2) 0.0055(2)
P1 0.0249(3) 0.0185(3) 0.0177(3) 0.0062(2) 0.0044(2) 0.0044(2)
P5 0.0414(4) 0.0355(4) 0.0326(4) 0.0098(3) 0.0120(3) -0.0035(3)
P6 0.0729(6) 0.0353(4) 0.0468(5) 0.0182(4) 0.0410(5) 0.0183(4)
O1 0.0240(8) 0.0233(8) 0.0203(8) 0.0071(7) 0.0065(7) 0.0060(7)
O2 0.0225(8) 0.0227(8) 0.0208(8) 0.0034(7) 0.0039(7) 0.0058(7)
F6 0.0360(9) 0.0494(11) 0.0578(12) 0.0332(9) 0.0120(8) 0.0060(8)
F4 0.0463(11) 0.0519(12) 0.0588(13) 0.0117(10) 0.0182(10) 0.0094(9)
F5 0.0815(15) 0.0556(12) 0.0393(11) 0.0236(10) 0.0110(10) 0.0035(11)
F2 0.0577(13) 0.0693(14) 0.0364(11) 0.0111(10) 0.0037(9) -0.0087(11)
N1 0.0223(10) 0.0233(10) 0.0204(10) 0.0054(8) 0.0076(8) 0.0074(8)
F1 0.0877(17) 0.0396(11) 0.0765(16) 0.0208(11) 0.0366(14) 0.0131(11)
F8 0.0837(16) 0.0441(11) 0.0737(15) 0.0264(11) 0.0434(13) 0.0145(11)
N2 0.0289(11) 0.0242(10) 0.0214(10) 0.0102(8) 0.0096(9) 0.0098(9)
F3 0.0650(14) 0.0633(14) 0.0700(15) 0.0184(12) 0.0340(12) -0.0158(11)
F9 0.118(2) 0.0707(15) 0.0936(19) 0.0511(14) 0.0819(18) 0.0570(16)
N4 0.0353(12) 0.0266(11) 0.0205(10) 0.0111(9) 0.0072(9) 0.0060(9)
N3 0.0250(10) 0.0283(11) 0.0191(10) 0.0096(8) 0.0048(8) 0.0107(9)
F12 0.126(2) 0.0586(14) 0.114(2) 0.0333(15) 0.096(2) 0.0401(15)
C32 0.0233(12) 0.0190(11) 0.0245(12) 0.0095(10) 0.0057(10) 0.0048(9)
C61 0.0200(11) 0.0217(11) 0.0164(11) 0.0054(9) 0.0029(9) 0.0029(9)
C1 0.0230(12) 0.0260(12) 0.0231(12) 0.0068(10) 0.0075(10) 0.0045(10)
O3 0.0396(13) 0.0701(18) 0.0628(17) 0.0345(15) -0.0030(12) -0.0004(12)
C74 0.0237(12) 0.0247(12) 0.0215(12) 0.0085(10) 0.0060(10) 0.0075(10)
C73 0.0266(12) 0.0219(12) 0.0190(11) 0.0077(9) 0.0078(9) 0.0103(10)
C62 0.0264(12) 0.0224(12) 0.0187(11) 0.0061(9) 0.0053(10) 0.0056(10)
C85 0.0291(13) 0.0254(13) 0.0251(13) 0.0057(10) 0.0120(11) 0.0044(10)
C31 0.0240(12) 0.0183(11) 0.0246(12) 0.0094(9) 0.0063(10) 0.0051(9)
C64 0.0243(13) 0.0367(14) 0.0232(13) 0.0111(11) 0.0079(10) 0.0008(11)
C67 0.0215(11) 0.0188(11) 0.0236(12) 0.0065(9) 0.0059(9) 0.0066(9)
C25 0.0260(12) 0.0235(12) 0.0181(11) 0.0070(10) 0.0035(9) 0.0054(10)
C36 0.0309(13) 0.0271(13) 0.0246(13) 0.0114(11) 0.0058(11) 0.0068(11)
C78 0.0253(12) 0.0271(13) 0.0234(12) 0.0065(10) 0.0052(10) 0.0066(10)
C43 0.0249(12) 0.0271(13) 0.0227(12) 0.0112(10) 0.0092(10) 0.0089(10)
C66 0.0255(12) 0.0230(12) 0.0217(12) 0.0077(10) 0.0027(10) 0.0054(10)
C8 0.0472(17) 0.0359(15) 0.0177(12) 0.0062(11) 0.0060(11) 0.0229(13)
C4 0.0272(13) 0.0274(13) 0.0239(13) 0.0031(10) 0.0039(10) 0.0123(11)
C68 0.0290(13) 0.0265(13) 0.0277(13) 0.0097(11) 0.0109(11) 0.0084(11)
C7 0.0396(15) 0.0306(13) 0.0206(12) 0.0100(11) 0.0115(11) 0.0195(12)
C19 0.0275(13) 0.0242(12) 0.0253(13) 0.0132(10) 0.0012(10) 0.0024(10)
C54 0.0364(14) 0.0283(13) 0.0211(12) 0.0107(10) 0.0049(11) 0.0117(11)
C33 0.0272(13) 0.0256(12) 0.0300(13) 0.0129(11) 0.0103(11) 0.0075(10)
C37 0.0230(12) 0.0202(11) 0.0232(12) 0.0045(10) 0.0103(10) 0.0048(9)
C70 0.0254(13) 0.0202(12) 0.0411(16) 0.0060(11) 0.0026(11) 0.0034(10)
C79 0.0230(12) 0.0224(12) 0.0228(12) 0.0029(10) 0.0066(10) 0.0065(10)
C65 0.0292(13) 0.0281(13) 0.0267(13) 0.0139(11) 0.0039(11) 0.0000(11)
C6 0.0289(13) 0.0233(12) 0.0202(12) 0.0078(10) 0.0095(10) 0.0141(10)
C38 0.0299(13) 0.0267(13) 0.0240(13) 0.0087(10) 0.0083(10) 0.0023(11)
C26 0.0254(12) 0.0263(12) 0.0186(12) 0.0075(10) 0.0056(10) 0.0061(10)
C30 0.0382(15) 0.0306(14) 0.0212(12) 0.0085(11) 0.0092(11) 0.0141(12)
C53 0.0312(13) 0.0303(13) 0.0200(12) 0.0101(10) 0.0029(10) 0.0138(11)
C63 0.0243(12) 0.0307(13) 0.0249(13) 0.0067(11) 0.0076(10) 0.0076(10)
C12 0.0320(14) 0.0280(13) 0.0277(13) 0.0119(11) 0.0115(11) 0.0095(11)
C52 0.0379(15) 0.0372(15) 0.0306(14) 0.0130(12) 0.0092(12) 0.0210(13)
C20 0.0360(15) 0.0349(15) 0.0275(14) 0.0094(12) -0.0001(12) 0.0021(12)
C49 0.0274(13) 0.0304(13) 0.0263(13) 0.0117(11) 0.0073(10) 0.0108(11)
C13 0.0350(14) 0.0248(12) 0.0149(11) 0.0050(10) 0.0026(10) 0.0113(11)
C75 0.0311(14) 0.0233(12) 0.0307(14) 0.0060(11) 0.0081(11) 0.0085(11)
C5 0.0257(12) 0.0252(12) 0.0192(12) 0.0053(10) 0.0075(10) 0.0128(10)
C80 0.0323(14) 0.0274(13) 0.0269(13) 0.0081(11) 0.0109(11) 0.0083(11)
C9 0.0334(14) 0.0347(15) 0.0232(13) 0.0031(11) -0.0008(11) 0.0146(12)
C40 0.0315(14) 0.0301(14) 0.0345(15) 0.0055(12) 0.0143(12) -0.0036(11)
C91 0.0363(14) 0.0289(13) 0.0186(12) 0.0066(10) 0.0065(11) 0.0091(11)
C44 0.0324(14) 0.0278(13) 0.0276(13) 0.0110(11) 0.0127(11) 0.0103(11)
F10 0.081(2) 0.129(3) 0.078(2) -0.0065(19) -0.0014(16) 0.025(2)
C69 0.0267(13) 0.0263(13) 0.0432(16) 0.0148(12) 0.0125(12) 0.0052(11)
C2 0.0241(13) 0.0321(14) 0.0327(14) 0.0066(12) 0.0097(11) 0.0029(11)
C81 0.0329(14) 0.0228(13) 0.0345(15) 0.0037(11) 0.0134(12) 0.0030(11)
C83 0.0346(14) 0.0304(14) 0.0214(13) 0.0043(11) 0.0075(11) 0.0048(11)
C72 0.0255(12) 0.0248(12) 0.0234(12) 0.0078(10) 0.0056(10) 0.0064(10)
C60 0.0432(16) 0.0345(15) 0.0243(13) 0.0148(11) 0.0109(12) 0.0055(12)
C77 0.0247(13) 0.0343(14) 0.0377(15) 0.0112(12) 0.0090(11) 0.0124(11)
C76 0.0327(14) 0.0295(14) 0.0412(16) 0.0093(12) 0.0134(12) 0.0161(12)
C3 0.0223(13) 0.0347(15) 0.0315(14) 0.0032(12) 0.0030(11) 0.0074(11)
C42 0.0272(13) 0.0252(13) 0.0267(13) 0.0058(10) 0.0078(10) 0.0086(10)
C41 0.0248(13) 0.0307(14) 0.0315(14) 0.0011(11) 0.0079(11) 0.0042(11)
C84 0.0248(12) 0.0231(12) 0.0236(12) 0.0048(10) 0.0097(10) 0.0059(10)
C14 0.0366(15) 0.0371(15) 0.0195(12) 0.0088(11) 0.0057(11) 0.0141(12)
C86 0.0333(14) 0.0364(15) 0.0261(14) 0.0053(12) 0.0096(11) 0.0043(12)
C39 0.0399(16) 0.0306(14) 0.0328(15) 0.0136(12) 0.0144(12) 0.0006(12)
C35 0.0272(13) 0.0308(14) 0.0313(14) 0.0138(11) -0.0004(11) 0.0044(11)
C29 0.0474(17) 0.0440(16) 0.0223(13) 0.0134(12) 0.0152(12) 0.0218(14)
C18 0.0452(16) 0.0271(13) 0.0195(12) 0.0068(10) 0.0021(11) 0.0105(12)
C55 0.0482(17) 0.0308(15) 0.0327(15) 0.0157(12) 0.0071(13) 0.0144(13)
C82 0.0321(14) 0.0308(14) 0.0270(14) -0.0001(11) 0.0063(11) 0.0009(11)
C34 0.0217(12) 0.0310(14) 0.0419(16) 0.0180(12) 0.0066(11) 0.0065(10)
C71 0.0298(13) 0.0263(13) 0.0250(13) 0.0051(11) 0.0020(11) 0.0080(11)
C90 0.0316(15) 0.0402(16) 0.0310(15) -0.0028(13) 0.0106(12) 0.0017(12)
C27 0.0435(16) 0.0318(14) 0.0290(14) 0.0160(12) 0.0148(12) 0.0149(12)
C50 0.0322(14) 0.0469(17) 0.0380(16) 0.0192(13) 0.0171(12) 0.0162(13)
C11 0.0457(17) 0.0347(15) 0.0343(15) 0.0212(12) 0.0210(13) 0.0163(13)
C51 0.0347(15) 0.0491(18) 0.0388(16) 0.0170(14) 0.0173(13) 0.0234(14)
F7 0.191(4) 0.181(4) 0.0620(18) 0.073(2) 0.049(2) 0.110(3)
C57 0.0517(19) 0.0418(17) 0.0478(18) 0.0174(15) 0.0178(15) 0.0297(15)
C48 0.0552(19) 0.0295(14) 0.0418(17) 0.0132(13) 0.0301(15) 0.0078(13)
C15 0.0452(17) 0.059(2) 0.0213(13) 0.0097(13) 0.0069(12) 0.0299(16)
C46 0.0435(17) 0.0548(19) 0.0381(16) 0.0261(15) 0.0249(14) 0.0214(15)
C45 0.0424(16) 0.0400(16) 0.0289(14) 0.0129(12) 0.0173(12) 0.0216(13)
C56 0.064(2) 0.0308(15) 0.0485(19) 0.0151(14) 0.0132(16) 0.0273(15)
C28 0.0539(18) 0.0456(17) 0.0286(14) 0.0217(13) 0.0202(13) 0.0219(15)
C23 0.0314(15) 0.0424(17) 0.0549(19) 0.0325(15) 0.0122(14) 0.0060(13)
C24 0.0312(14) 0.0247(13) 0.0368(15) 0.0170(11) 0.0075(12) 0.0037(11)
C16 0.066(2) 0.0487(19) 0.0214(14) 0.0073(13) 0.0033(14) 0.0380(17)
F11 0.240(5) 0.0588(17) 0.227(5) 0.070(2) 0.202(4) 0.055(2)
C10 0.0524(18) 0.0381(15) 0.0262(14) 0.0179(12) 0.0208(13) 0.0239(14)
C22 0.0294(15) 0.0481(19) 0.0495(19) 0.0297(16) -0.0072(14) -0.0075(13)
C58 0.058(2) 0.0293(15) 0.0440(18) 0.0194(14) 0.0095(15) 0.0113(14)
C17 0.072(2) 0.0301(15) 0.0211(13) 0.0077(11) 0.0012(14) 0.0213(15)
C89 0.0388(17) 0.0497(19) 0.0341(16) -0.0038(14) 0.0173(14) 0.0025(14)
C87 0.0273(14) 0.0493(18) 0.0378(17) 0.0050(14) 0.0082(12) -0.0007(13)
C59 0.0532(19) 0.0365(16) 0.0402(17) 0.0240(14) 0.0123(15) 0.0023(14)
C47 0.063(2) 0.0412(18) 0.054(2) 0.0231(16) 0.0370(18) 0.0079(16)
C21 0.0431(18) 0.0416(17) 0.0335(16) 0.0116(14) -0.0072(14) -0.0063(14)
C88 0.0330(16) 0.0495(19) 0.0458(18) 0.0056(15) 0.0213(14) 0.0029(14)
C92 0.0389(18) 0.075(3) 0.062(2) 0.048(2) 0.0171(16) 0.0198(17)
C94 0.075(3) 0.056(2) 0.0325(17) 0.0173(16) -0.0021(17) 0.029(2)
C99 0.069(3) 0.0285(17) 0.087(3) -0.0105(18) 0.042(2) -0.0089(17)
C96 0.055(2) 0.079(3) 0.053(2) 0.047(2) 0.0249(17) 0.0253(19)
C100 0.053(2) 0.055(2) 0.050(2) 0.0195(18) -0.0075(17) 0.0037(17)
C98 0.049(2) 0.065(3) 0.073(3) 0.038(2) -0.013(2) -0.0222(19)
C93 0.041(2) 0.074(3) 0.088(3) 0.050(3) -0.001(2) 0.0130(19)
C95 0.094(3) 0.105(4) 0.054(2) 0.059(3) 0.040(2) 0.057(3)
C97 0.052(2) 0.097(4) 0.094(4) 0.052(3) 0.024(2) -0.001(2)

loop_
_atom_type_symbol
_atom_type_description
_atom_type_scat_dispersion_real
_atom_type_scat_dispersion_imag
_atom_type_scat_source
C C 0.0181 0.0091 'International Tables Vol C Tables 4.2.6.8 and 6.1.1.4'
H H 0.0000 0.0000 'International Tables Vol C Tables 4.2.6.8 and 6.1.1.4'
Br Br -0.6763 1.2805 'International Tables Vol C Tables 4.2.6.8 and 6.1.1.4'
Cu Cu -1.9646 0.5888 'International Tables Vol C Tables 4.2.6.8 and 6.1.1.4'
F F 0.0727 0.0534 'International Tables Vol C Tables 4.2.6.8 and 6.1.1.4'
N N 0.0311 0.0180 'International Tables Vol C Tables 4.2.6.8 and 6.1.1.4'
O O 0.0492 0.0322 'International Tables Vol C Tables 4.2.6.8 and 6.1.1.4'
P P 0.2955 0.4335 'International Tables Vol C Tables 4.2.6.8 and 6.1.1.4'

loop_
_geom_angle_atom_site_label_1
_geom_angle_atom_site_label_2
_geom_angle_atom_site_label_3
_geom_angle
P1 Cu1 P2 118.00(3)
N1 Cu1 P2 106.47(6)
N1 Cu1 P1 118.42(6)
N1 Cu1 N2 79.61(8)
N2 Cu1 P2 109.57(6)
N2 Cu1 P1 118.33(6)
P4 Cu2 P3 116.47(3)
N4 Cu2 P3 113.30(6)
N4 Cu2 P4 118.81(6)
N3 Cu2 P3 104.97(6)
N3 Cu2 P4 118.45(6)
N3 Cu2 N4 78.46(9)
C32 P2 Cu1 111.98(8)
C43 P2 Cu1 116.51(8)
C43 P2 C32 103.26(12)
C43 P2 C37 105.20(12)
C37 P2 Cu1 112.36(8)
C37 P2 C32 106.64(11)
C61 P3 Cu2 112.02(8)
C61 P3 C67 102.41(11)
C73 P3 Cu2 110.89(8)
C73 P3 C61 106.58(11)
C73 P3 C67 104.19(11)
C67 P3 Cu2 119.64(8)
C85 P4 Cu2 117.96(9)
C85 P4 C91 102.56(13)
C85 P4 C84 102.17(12)
C91 P4 Cu2 111.58(9)
C91 P4 C84 103.22(12)
C84 P4 Cu2 117.33(8)
C25 P1 Cu1 117.40(8)
C19 P1 Cu1 117.58(9)
C19 P1 C25 99.45(11)
C13 P1 Cu1 111.01(8)
C13 P1 C25 103.80(12)
C13 P1 C19 105.97(12)
F6 P5 F4 89.12(11)
F5 P5 F6 88.47(12)
F5 P5 F4 90.59(13)
F2 P5 F6 89.23(11)
F2 P5 F4 89.64(13)
F2 P5 F5 177.69(13)
F2 P5 F1 90.48(14)
F1 P5 F6 90.10(12)
F1 P5 F4 179.21(13)
F1 P5 F5 89.26(14)
F3 P5 F6 179.59(14)
F3 P5 F4 90.71(14)
F3 P5 F5 91.15(13)
F3 P5 F2 91.15(13)
F3 P5 F1 90.06(14)
F9 P6 F8 90.71(13)
F12 P6 F8 88.93(13)
F12 P6 F9 179.63(15)
F10 P6 F8 89.2(2)
F10 P6 F9 87.61(18)
F10 P6 F12 92.5(2)
F10 P6 F7 178.4(2)
F10 P6 F11 91.9(3)
F7 P6 F8 90.1(2)
F7 P6 F9 90.88(19)
F7 P6 F12 89.0(2)
F11 P6 F8 178.6(2)
F11 P6 F9 88.56(15)
F11 P6 F12 91.79(15)
F11 P6 F7 88.7(3)
C31 O1 C26 118.19(19)
C74 O2 C79 119.10(19)
C1 N1 Cu1 130.77(17)
C1 N1 C5 116.9(2)
C5 N1 Cu1 110.88(16)
C6 N2 Cu1 109.58(16)
C12 N2 Cu1 132.31(18)
C12 N2 C6 116.6(2)
C54 N4 Cu2 111.58(17)
C60 N4 Cu2 131.4(2)
C60 N4 C54 116.5(2)
C53 N3 Cu2 111.69(17)
C49 N3 Cu2 130.02(18)
C49 N3 C53 116.8(2)
C31 C32 P2 117.99(19)
C33 C32 P2 123.2(2)
C33 C32 C31 117.9(2)
C62 C61 P3 117.13(19)
C66 C61 P3 123.89(19)
C66 C61 C62 119.0(2)
N1 C1 Br1 117.22(18)
N1 C1 C2 124.7(2)
C2 C1 Br1 118.1(2)
C99 O3 C97 117.8(3)
O2 C74 C73 114.1(2)
C75 C74 O2 123.6(2)
C75 C74 C73 122.2(2)
C74 C73 P3 117.58(19)
C78 C73 P3 123.59(19)
C78 C73 C74 118.1(2)
C61 C62 H62 119.5
C63 C62 C61 120.9(2)
C63 C62 H62 119.5
C86 C85 P4 120.3(2)
C86 C85 C90 119.0(3)
C90 C85 P4 120.7(2)
O1 C31 C32 115.1(2)
O1 C31 C36 123.0(2)
C36 C31 C32 121.9(2)
C65 C64 H64 119.9
C65 C64 C63 120.2(2)
C63 C64 H64 119.9
C68 C67 P3 117.88(19)
C72 C67 P3 123.06(19)
C72 C67 C68 119.0(2)
C26 C25 P1 120.19(19)
C26 C25 C30 117.8(2)
C30 C25 P1 122.0(2)
C31 C36 H36 120.6
C31 C36 C35 118.7(3)
C35 C36 H36 120.6
C73 C78 H78 119.8
C73 C78 C77 120.3(2)
C77 C78 H78 119.8
C44 C43 P2 124.6(2)
C44 C43 C48 119.1(2)
C48 C43 P2 116.3(2)
C61 C66 H66 119.8
C61 C66 C65 120.4(2)
C65 C66 H66 119.8
C7 C8 H8 119.6
C9 C8 H8 119.6
C9 C8 C7 120.8(3)
C5 C4 C9 119.3(3)
C3 C4 C5 117.4(2)
C3 C4 C9 123.2(3)
C67 C68 H68 120.0
C69 C68 C67 120.0(3)
C69 C68 H68 120.0
C6 C7 C8 119.4(3)
C10 C7 C8 123.1(3)
C10 C7 C6 117.5(3)
C20 C19 P1 121.4(2)
C24 C19 P1 118.9(2)
C24 C19 C20 119.5(3)
N4 C54 C53 117.7(2)
N4 C54 C55 122.9(3)
C55 C54 C53 119.3(3)
C32 C33 H33 119.7
C34 C33 C32 120.6(3)
C34 C33 H33 119.7
C38 C37 P2 122.6(2)
C38 C37 C42 119.0(2)
C42 C37 P2 118.2(2)
C69 C70 H70 120.0
C69 C70 C71 119.9(2)
C71 C70 H70 120.0
O2 C79 C84 119.1(2)
C80 C79 O2 117.8(2)
C80 C79 C84 122.9(2)
C64 C65 C66 119.9(2)
C64 C65 H65 120.0
C66 C65 H65 120.0
N2 C6 C7 122.4(2)
N2 C6 C5 117.8(2)
C7 C6 C5 119.7(2)
C37 C38 H38 119.9
C37 C38 C39 120.1(3)
C39 C38 H38 119.9
C25 C26 O1 119.1(2)
C27 C26 O1 118.9(2)
C27 C26 C25 121.9(2)
C25 C30 H30 119.7
C29 C30 C25 120.6(3)
C29 C30 H30 119.7
N3 C53 C54 117.9(2)
N3 C53 C52 122.4(3)
C52 C53 C54 119.6(3)
C62 C63 H63 120.2
C64 C63 C62 119.6(2)
C64 C63 H63 120.2
N2 C12 Br2 116.77(19)
N2 C12 C11 125.5(3)
C11 C12 Br2 117.7(2)
C53 C52 C57 119.6(3)
C51 C52 C53 117.6(3)
C51 C52 C57 122.8(3)
C19 C20 H20 120.1
C21 C20 C19 119.7(3)
C21 C20 H20 120.1
N3 C49 Br3 117.38(19)
N3 C49 C50 125.0(3)
C50 C49 Br3 117.6(2)
C14 C13 P1 119.5(2)
C18 C13 P1 121.1(2)
C18 C13 C14 118.9(3)
C74 C75 H75 120.8
C74 C75 C76 118.4(3)
C76 C75 H75 120.8
N1 C5 C4 122.7(2)
N1 C5 C6 118.0(2)
C4 C5 C6 119.3(2)
C79 C80 H80 120.5
C79 C80 C81 119.1(3)
C81 C80 H80 120.5
C8 C9 C4 121.4(3)
C8 C9 H9 119.3
C4 C9 H9 119.3
C41 C40 H40 120.0
C41 C40 C39 119.9(3)
C39 C40 H40 120.0
C92 C91 P4 120.2(2)
C92 C91 C96 118.0(3)
C96 C91 P4 121.7(2)
C43 C44 H44 120.0
C43 C44 C45 120.1(3)
C45 C44 H44 120.0
C68 C69 H69 119.7
C70 C69 C68 120.6(3)
C70 C69 H69 119.7
C1 C2 H2 120.9
C3 C2 C1 118.2(3)
C3 C2 H2 120.9
C80 C81 H81 120.2
C80 C81 C82 119.7(3)
C82 C81 H81 120.2
C84 C83 H83 119.3
C82 C83 H83 119.3
C82 C83 C84 121.4(3)
C67 C72 H72 119.8
C71 C72 C67 120.3(2)
C71 C72 H72 119.8
N4 C60 Br4 117.0(2)
N4 C60 C59 125.1(3)
C59 C60 Br4 117.9(2)
C78 C77 H77 119.9
C76 C77 C78 120.2(3)
C76 C77 H77 119.9
C75 C76 H76 119.7
C77 C76 C75 120.7(3)
C77 C76 H76 119.7
C4 C3 H3 120.0
C2 C3 C4 120.0(3)
C2 C3 H3 120.0
C37 C42 H42 119.7
C41 C42 C37 120.5(3)
C41 C42 H42 119.7
C40 C41 C42 120.0(3)
C40 C41 H41 120.0
C42 C41 H41 120.0
C79 C84 P4 120.03(19)
C79 C84 C83 116.6(2)
C83 C84 P4 123.4(2)
C13 C14 H14 119.7
C13 C14 C15 120.7(3)
C15 C14 H14 119.7
C85 C86 H86 120.0
C87 C86 C85 120.0(3)
C87 C86 H86 120.0
C38 C39 H39 119.8
C40 C39 C38 120.4(3)
C40 C39 H39 119.8
C36 C35 H35 119.6
C34 C35 C36 120.7(2)
C34 C35 H35 119.6
C30 C29 H29 119.8
C28 C29 C30 120.3(3)
C28 C29 H29 119.8
C13 C18 H18 119.9
C13 C18 C17 120.2(3)
C17 C18 H18 119.9
C54 C55 C56 119.4(3)
C58 C55 C54 117.4(3)
C58 C55 C56 123.2(3)
C81 C82 H82 119.8
C83 C82 C81 120.3(3)
C83 C82 H82 119.8
C33 C34 H34 119.9
C35 C34 C33 120.2(3)
C35 C34 H34 119.9
C70 C71 C72 120.1(3)
C70 C71 H71 120.0
C72 C71 H71 120.0
C85 C90 H90 119.7
C89 C90 C85 120.5(3)
C89 C90 H90 119.7
C26 C27 H27 120.3
C26 C27 C28 119.4(3)
C28 C27 H27 120.3
C49 C50 H50 120.9
C51 C50 C49 118.3(3)
C51 C50 H50 120.9
C12 C11 H11 121.2
C10 C11 C12 117.7(3)
C10 C11 H11 121.2
C52 C51 H51 120.1
C50 C51 C52 119.8(3)
C50 C51 H51 120.1
C52 C57 H57 119.5
C56 C57 C52 120.9(3)
C56 C57 H57 119.5
C43 C48 H48 119.6
C43 C48 C47 120.7(3)
C47 C48 H48 119.6
C14 C15 H15 120.2
C16 C15 C14 119.6(3)
C16 C15 H15 120.2
C45 C46 H46 120.2
C45 C46 C47 119.6(3)
C47 C46 H46 120.2
C44 C45 H45 119.7
C46 C45 C44 120.7(3)
C46 C45 H45 119.7
C55 C56 H56 119.5
C57 C56 C55 121.1(3)
C57 C56 H56 119.5
C29 C28 C27 119.9(3)
C29 C28 H28 120.1
C27 C28 H28 120.1
C24 C23 H23 120.4
C22 C23 H23 120.4
C22 C23 C24 119.2(3)
C19 C24 C23 120.6(3)
C19 C24 H24 119.7
C23 C24 H24 119.7
C15 C16 H16 119.9
C17 C16 C15 120.2(3)
C17 C16 H16 119.9
C7 C10 H10 120.0
C11 C10 C7 120.0(3)
C11 C10 H10 120.0
C23 C22 H22 119.7
C21 C22 C23 120.6(3)
C21 C22 H22 119.7
C55 C58 H58 120.1
C59 C58 C55 119.7(3)
C59 C58 H58 120.1
C18 C17 H17 119.8
C16 C17 C18 120.3(3)
C16 C17 H17 119.8
C90 C89 H89 120.0
C88 C89 C90 119.9(3)
C88 C89 H89 120.0
C86 C87 H87 119.7
C88 C87 C86 120.7(3)
C88 C87 H87 119.7
C60 C59 H59 120.8
C58 C59 C60 118.4(3)
C58 C59 H59 120.8
C48 C47 H47 120.1
C46 C47 C48 119.8(3)
C46 C47 H47 120.1
C20 C21 H21 119.9
C22 C21 C20 120.3(3)
C22 C21 H21 119.9
C89 C88 H88 120.1
C87 C88 C89 119.7(3)
C87 C88 H88 120.1
C91 C92 H92 119.5
C91 C92 C93 121.1(3)
C93 C92 H92 119.5
C93 C94 H94 120.3
C95 C94 H94 120.3
C95 C94 C93 119.4(3)
O3 C99 H99A 107.9
O3 C99 H99B 107.8
O3 C99 C100 115.9(4)
H99A C99 H99B 109.5
C100 C99 H99A 107.9
C100 C99 H99B 107.7
C91 C96 H96 119.9
C91 C96 C95 120.3(4)
C95 C96 H96 119.9
C99 C100 H10A 109.5
C99 C100 H10B 109.5
C99 C100 H10C 109.5
H10A C100 H10B 109.5
H10A C100 H10C 109.5
H10B C100 H10C 109.5
H98A C98 H98B 109.5
H98A C98 H98C 109.5
H98B C98 H98C 109.5
C97 C98 H98A 109.5
C97 C98 H98B 109.5
C97 C98 H98C 109.5
C92 C93 H93 119.8
C94 C93 C92 120.4(4)
C94 C93 H93 119.8
C94 C95 C96 120.7(4)
C94 C95 H95 119.6
C96 C95 H95 119.6
O3 C97 C98 107.2(4)
O3 C97 H97A 110.1
O3 C97 H97B 110.0
C98 C97 H97A 110.0
C98 C97 H97B 110.1
H97A C97 H97B 109.5

loop_
_geom_bond_atom_site_label_1
_geom_bond_atom_site_label_2
_geom_bond_distance
Br1 C1 1.882(3)
Br3 C49 1.886(3)
Br2 C12 1.900(3)
Br4 C60 1.890(3)
Cu1 P2 2.2742(7)
Cu1 P1 2.2416(7)
Cu1 N1 2.100(2)
Cu1 N2 2.135(2)
Cu2 P3 2.2849(7)
Cu2 P4 2.2704(7)
Cu2 N4 2.149(2)
Cu2 N3 2.129(2)
P2 C32 1.828(3)
P2 C43 1.824(3)
P2 C37 1.826(3)
P3 C61 1.824(2)
P3 C73 1.823(2)
P3 C67 1.828(2)
P4 C85 1.828(3)
P4 C91 1.835(3)
P4 C84 1.842(3)
P1 C25 1.840(3)
P1 C19 1.833(3)
P1 C13 1.831(3)
P5 F6 1.6005(19)
P5 F4 1.605(2)
P5 F5 1.599(2)
P5 F2 1.593(2)
P5 F1 1.597(2)
P5 F3 1.579(2)
P6 F8 1.591(2)
P6 F9 1.583(2)
P6 F12 1.582(2)
P6 F10 1.554(3)
P6 F7 1.579(4)
P6 F11 1.577(3)
O1 C31 1.388(3)
O1 C26 1.399(3)
O2 C74 1.386(3)
O2 C79 1.394(3)
N1 C1 1.321(3)
N1 C5 1.369(3)
N2 C6 1.371(3)
N2 C12 1.314(3)
N4 C54 1.368(4)
N4 C60 1.319(4)
N3 C53 1.371(3)
N3 C49 1.315(4)
C32 C31 1.400(4)
C32 C33 1.399(4)
C61 C62 1.393(4)
C61 C66 1.392(4)
C1 C2 1.406(4)
O3 C99 1.362(5)
O3 C97 1.374(6)
C74 C73 1.399(4)
C74 C75 1.384(4)
C73 C78 1.395(4)
C62 H62 0.9500
C62 C63 1.388(4)
C85 C86 1.387(4)
C85 C90 1.390(4)
C31 C36 1.389(4)
C64 H64 0.9500
C64 C65 1.388(4)
C64 C63 1.388(4)
C67 C68 1.398(4)
C67 C72 1.396(4)
C25 C26 1.391(4)
C25 C30 1.404(4)
C36 H36 0.9500
C36 C35 1.394(4)
C78 H78 0.9500
C78 C77 1.395(4)
C43 C44 1.384(4)
C43 C48 1.390(4)
C66 H66 0.9500
C66 C65 1.395(4)
C8 H8 0.9500
C8 C7 1.433(4)
C8 C9 1.343(5)
C4 C5 1.414(4)
C4 C9 1.434(4)
C4 C3 1.408(4)
C68 H68 0.9500
C68 C69 1.393(4)
C7 C6 1.415(4)
C7 C10 1.407(4)
C19 C20 1.396(4)
C19 C24 1.390(4)
C54 C53 1.425(4)
C54 C55 1.419(4)
C33 H33 0.9500
C33 C34 1.395(4)
C37 C38 1.391(4)
C37 C42 1.399(4)
C70 H70 0.9500
C70 C69 1.375(4)
C70 C71 1.388(4)
C79 C80 1.388(4)
C79 C84 1.398(4)
C65 H65 0.9500
C6 C5 1.429(4)
C38 H38 0.9500
C38 C39 1.394(4)
C26 C27 1.381(4)
C30 H30 0.9500
C30 C29 1.386(4)
C53 C52 1.414(4)
C63 H63 0.9500
C12 C11 1.402(4)
C52 C51 1.406(5)
C52 C57 1.433(4)
C20 H20 0.9500
C20 C21 1.391(4)
C49 C50 1.402(4)
C13 C14 1.391(4)
C13 C18 1.390(4)
C75 H75 0.9500
C75 C76 1.396(4)
C80 H80 0.9500
C80 C81 1.391(4)
C9 H9 0.9500
C40 H40 0.9500
C40 C41 1.382(4)
C40 C39 1.384(4)
C91 C92 1.367(5)
C91 C96 1.385(4)
C44 H44 0.9500
C44 C45 1.395(4)
C69 H69 0.9500
C2 H2 0.9500
C2 C3 1.363(4)
C81 H81 0.9500
C81 C82 1.393(4)
C83 H83 0.9500
C83 C84 1.406(4)
C83 C82 1.386(4)
C72 H72 0.9500
C72 C71 1.393(4)
C60 C59 1.403(4)
C77 H77 0.9500
C77 C76 1.381(4)
C76 H76 0.9500
C3 H3 0.9500
C42 H42 0.9500
C42 C41 1.392(4)
C41 H41 0.9500
C14 H14 0.9500
C14 C15 1.398(4)
C86 H86 0.9500
C86 C87 1.387(4)
C39 H39 0.9500
C35 H35 0.9500
C35 C34 1.376(4)
C29 H29 0.9500
C29 C28 1.385(4)
C18 H18 0.9500
C18 C17 1.396(4)
C55 C56 1.433(5)
C55 C58 1.408(5)
C82 H82 0.9500
C34 H34 0.9500
C71 H71 0.9500
C90 H90 0.9500
C90 C89 1.387(4)
C27 H27 0.9500
C27 C28 1.390(4)
C50 H50 0.9500
C50 C51 1.359(5)
C11 H11 0.9500
C11 C10 1.363(5)
C51 H51 0.9500
C57 H57 0.9500
C57 C56 1.344(5)
C48 H48 0.9500
C48 C47 1.391(4)
C15 H15 0.9500
C15 C16 1.381(5)
C46 H46 0.9500
C46 C45 1.376(5)
C46 C47 1.388(5)
C45 H45 0.9500
C56 H56 0.9500
C28 H28 0.9500
C23 H23 0.9500
C23 C24 1.395(4)
C23 C22 1.383(5)
C24 H24 0.9500
C16 H16 0.9500
C16 C17 1.376(5)
C10 H10 0.9500
C22 H22 0.9500
C22 C21 1.381(5)
C58 H58 0.9500
C58 C59 1.363(5)
C17 H17 0.9500
C89 H89 0.9500
C89 C88 1.380(5)
C87 H87 0.9500
C87 C88 1.375(5)
C59 H59 0.9500
C47 H47 0.9500
C21 H21 0.9500
C88 H88 0.9500
C92 H92 0.9500
C92 C93 1.391(5)
C94 H94 0.9500
C94 C93 1.364(6)
C94 C95 1.350(6)
C99 H99A 0.9699
C99 H99B 0.9700
C99 C100 1.394(6)
C96 H96 0.9500
C96 C95 1.397(5)
C100 H10A 0.9800
C100 H10B 0.9800
C100 H10C 0.9800
C98 H98A 0.9800
C98 H98B 0.9800
C98 H98C 0.9800
C98 C97 1.402(7)
C93 H93 0.9500
C95 H95 0.9500
C97 H97A 0.9704
C97 H97B 0.9700
